data_2206432
loop_
_publ_author_name
'Ilia A. Guzei'
'Stephen O. Ojwach'
'James Darkwa'

_publ_section_title
;
 Dichlorobis[2-(3,5-dimethylpyrazolyl-1-carbonyl)furan]palladium(II)
 bis[aquatris(pentafluorophenyl)boron] dihydrate dichloromethane
 disolvate
;
_journal_coeditor_code HB6228
_journal_issue 8
_journal_name_full 'Acta Crystallographica Section E'
_journal_page_first m1492
_journal_page_last m1494
_journal_paper_doi 10.1107/S1600536805020520
_journal_volume 61
_journal_year 2005
_chemical_formula_iupac '[Pd Cl2 (C10 H10 N2 O2)2] , 2C18 H B F15 O2 , 2H2 O, 2C H2 Cl2'
_chemical_formula_moiety 'C20 H20 Cl2 N4 O4 Pd , 2C18 H B F15 O2 , 2H2 O, 2C H2 Cl2'
_chemical_formula_sum 'C58 H32 B2 Cl6 F30 N4 O8 Pd'
_chemical_formula_weight 1823.60
_chemical_name_systematic
;
Dichlorobis[2-(3,5-dimethylpyrazolyl-1-carbonyl)furan]palladium(II)
bis[tris(pentafluorophenyl)borane] tetrahydrate dichloromethane disolvate
;
_space_group_IT_number 2
_symmetry_cell_setting triclinic
_symmetry_space_group_name_Hall '-P 1'
_symmetry_space_group_name_H-M 'P -1'
_atom_sites_solution_hydrogens geom
_atom_sites_solution_primary direct
_atom_sites_solution_secondary difmap
_cell_angle_alpha 81.1690(10)
_cell_angle_beta 77.5710(10)
_cell_angle_gamma 83.0370(10)
_cell_formula_units_Z 1
_cell_length_a 10.4595(4)
_cell_length_b 12.5105(5)
_cell_length_c 13.6969(6)
_cell_measurement_reflns_used 9311
_cell_measurement_temperature 173(2)
_cell_measurement_theta_max 26.39
_cell_measurement_theta_min 2.00
_cell_volume 1722.30(12)
_computing_cell_refinement 'SAINT (Bruker, 2003)'
_computing_data_collection 'SMART (Bruker, 2003)'
_computing_data_reduction SAINT
_computing_molecular_graphics SHELXTL
_computing_publication_material SHELXTL
_computing_structure_refinement SHELXTL
_computing_structure_solution 'SHELXTL (Bruker, 2003)'
_diffrn_ambient_temperature 173(2)
_diffrn_measured_fraction_theta_full 0.989
_diffrn_measured_fraction_theta_max 0.989
_diffrn_measurement_device_type 'Bruker SMART 1000 CCD'
_diffrn_measurement_method '0.30\% \w'
_diffrn_radiation_monochromator graphite
_diffrn_radiation_source 'fine-focus sealed tube'
_diffrn_radiation_type 'Mo K\a'
_diffrn_radiation_wavelength 0.71073
_diffrn_reflns_av_R_equivalents 0.0159
_diffrn_reflns_av_sigmaI/netI 0.0220
_diffrn_reflns_limit_h_max 13
_diffrn_reflns_limit_h_min -13
_diffrn_reflns_limit_k_max 15
_diffrn_reflns_limit_k_min -15
_diffrn_reflns_limit_l_max 17
_diffrn_reflns_limit_l_min -17
_diffrn_reflns_number 14381
_diffrn_reflns_theta_full 26.39
_diffrn_reflns_theta_max 26.39
_diffrn_reflns_theta_min 2.00
_diffrn_standards_number 0
_exptl_absorpt_coefficient_mu 0.639
_exptl_absorpt_correction_T_max 0.88
_exptl_absorpt_correction_T_min 0.78
_exptl_absorpt_correction_type multi-scan
_exptl_absorpt_process_details '(SADABS; Bruker, 2003)'
_exptl_crystal_colour red
_exptl_crystal_density_diffrn 1.758
_exptl_crystal_density_method none
_exptl_crystal_description block
_exptl_crystal_F_000 900
_exptl_crystal_size_max 0.40
_exptl_crystal_size_mid 0.30
_exptl_crystal_size_min 0.20
_refine_diff_density_max 0.546
_refine_diff_density_min -0.455
_refine_ls_extinction_method none
_refine_ls_goodness_of_fit_ref 1.071
_refine_ls_hydrogen_treatment mixed
_refine_ls_matrix_type full
_refine_ls_number_parameters 482
_refine_ls_number_reflns 6976
_refine_ls_number_restraints 3
_refine_ls_restrained_S_all 1.071
_refine_ls_R_factor_all 0.0321
_refine_ls_R_factor_gt 0.0298
_refine_ls_shift/su_max 0.001
_refine_ls_shift/su_mean 0.000
_refine_ls_structure_factor_coef Fsqd
_refine_ls_weighting_details 'calc w = 1/[\s^2^(Fo^2^)+(0.0517P)^2^+0.5736P] where P = (Fo^2^+2Fc^2^)/3'
_refine_ls_weighting_scheme calc
_refine_ls_wR_factor_gt 0.0830
_refine_ls_wR_factor_ref 0.0849
_reflns_number_gt 6381
_reflns_number_total 6976
_reflns_threshold_expression I>2\s(I)
_cod_data_source_file hb6228.cif
_cod_data_source_block I
_cod_depositor_comments
;
The following automatic conversions were performed:
'_symmetry_cell_setting' value 'Triclinic' changed to 'triclinic'
according to '/home/saulius/struct/CIF-dictionaries/cif_core.dic'
dictionary named 'cif_core.dic' version 2.4.1 from 2010-06-29.

Automatic conversion script
Id: cif_fix_enum 1527 2010-12-29 10:47:43Z saulius 

The following automatic conversions were performed:

'_symmetry_cell_setting' value 'Triclinic' changed to 'triclinic'
according to /home/saulius/struct/CIF-dictionaries/cif_core.dic
dictionary named 'cif_core.dic' version 2.4.1 from 2010-06-29.

Automatic conversion script
Id: cif_fix_values 1715 2011-07-08 13:25:40Z adriana 
;
_cod_database_code 2206432
_cod_database_fobs_code 2206432

loop_
_symmetry_equiv_pos_as_xyz
'x, y, z'
'-x, -y, -z'

loop_
_atom_site_label
_atom_site_fract_x
_atom_site_fract_y
_atom_site_fract_z
_atom_site_U_iso_or_equiv
_atom_site_adp_type
_atom_site_calc_flag
_atom_site_refinement_flags
_atom_site_occupancy
_atom_site_type_symbol
Pd 1.0000 0.0000 1.0000 0.02140(7) Uani d S 1 Pd
Cl1 1.14956(5) -0.10376(4) 0.89546(4) 0.03960(13) Uani d . 1 Cl
F1 0.61809(11) 0.85145(10) 0.59238(9) 0.0355(3) Uani d . 1 F
F2 0.87487(12) 0.80380(10) 0.58578(10) 0.0408(3) Uani d . 1 F
F3 1.01447(11) 0.65624(11) 0.46873(10) 0.0424(3) Uani d . 1 F
F4 0.89078(11) 0.55757(10) 0.35543(9) 0.0389(3) Uani d . 1 F
F5 0.63553(11) 0.60116(9) 0.36175(8) 0.0299(2) Uani d . 1 F
F6 0.50756(13) 0.86260(9) 0.27900(8) 0.0370(3) Uani d . 1 F
F7 0.42701(16) 0.81019(11) 0.12263(9) 0.0494(3) Uani d . 1 F
F8 0.27352(14) 0.64282(11) 0.14788(10) 0.0459(3) Uani d . 1 F
F9 0.20637(12) 0.52734(9) 0.33389(9) 0.0358(3) Uani d . 1 F
F10 0.28729(11) 0.57741(8) 0.49109(8) 0.0297(2) Uani d . 1 F
F11 0.18364(11) 0.83779(10) 0.57006(9) 0.0354(3) Uani d . 1 F
F12 0.03565(12) 0.76571(12) 0.74547(9) 0.0438(3) Uani d . 1 F
F13 0.13541(12) 0.60353(11) 0.87413(9) 0.0413(3) Uani d . 1 F
F14 0.38694(12) 0.51574(9) 0.82022(9) 0.0357(3) Uani d . 1 F
F15 0.53605(11) 0.58536(9) 0.64587(9) 0.0322(2) Uani d . 1 F
O1 1.13258(14) 0.08766(12) 0.68065(10) 0.0338(3) Uani d . 1 O
O2 1.20744(15) 0.22102(13) 0.79534(11) 0.0390(3) Uani d . 1 O
O3 0.42862(13) 0.88735(10) 0.47445(10) 0.0242(3) Uani d D 1 O
H3 0.4919 0.9146 0.4334 0.036 Uiso calc R 1 H
H4 0.410(3) 0.914(2) 0.5272(15) 0.052(8) Uiso d D 1 H
N1 0.88905(15) 0.02739(13) 0.89307(11) 0.0272(3) Uani d . 1 N
N2 0.94155(15) 0.05758(13) 0.79231(11) 0.0268(3) Uani d . 1 N
B1 0.45400(19) 0.75972(15) 0.48673(15) 0.0220(4) Uani d . 1 B
C1 0.6967(2) -0.0663(2) 0.99028(17) 0.0429(5) Uani d . 1 C
H1A 0.7390 -0.0634 1.0470 0.064 Uiso calc R 1 H
H1B 0.6855 -0.1420 0.9860 0.064 Uiso calc R 1 H
H1C 0.6104 -0.0244 1.0007 0.064 Uiso calc R 1 H
C2 0.78051(19) -0.01896(16) 0.89454(15) 0.0316(4) Uani d . 1 C
C3 0.7615(2) -0.01661(17) 0.79593(16) 0.0339(4) Uani d . 1 C
H3A 0.6898 -0.0425 0.7770 0.041 Uiso calc R 1 H
C4 0.8647(2) 0.02969(16) 0.73243(15) 0.0304(4) Uani d . 1 C
C5 0.8931(2) 0.05424(19) 0.62052(15) 0.0382(5) Uani d . 1 C
H5A 0.9084 0.1310 0.6009 0.057 Uiso calc R 1 H
H5B 0.8180 0.0389 0.5943 0.057 Uiso calc R 1 H
H5C 0.9716 0.0089 0.5926 0.057 Uiso calc R 1 H
C6 1.06126(18) 0.10804(16) 0.75888(14) 0.0287(4) Uani d . 1 C
C7 1.0831(2) 0.18808(17) 0.81821(14) 0.0316(4) Uani d . 1 C
C8 1.0038(2) 0.24743(17) 0.88715(15) 0.0360(4) Uani d . 1 C
H8 0.9133 0.2411 0.9150 0.043 Uiso calc R 1 H
C9 1.0842(3) 0.32051(18) 0.90866(18) 0.0442(5) Uani d . 1 C
H9 1.0581 0.3729 0.9543 0.053 Uiso calc R 1 H
C10 1.2041(3) 0.3015(2) 0.85224(18) 0.0467(6) Uani d . 1 C
H10 1.2775 0.3395 0.8521 0.056 Uiso calc R 1 H
C11 0.61241(17) 0.72983(13) 0.47676(13) 0.0226(3) Uani d . 1 C
C12 0.68214(18) 0.77738(14) 0.53192(14) 0.0260(4) Uani d . 1 C
C13 0.81480(19) 0.75393(15) 0.53087(15) 0.0293(4) Uani d . 1 C
C14 0.88543(18) 0.67907(16) 0.47174(15) 0.0299(4) Uani d . 1 C
C15 0.82251(18) 0.62977(15) 0.41454(14) 0.0280(4) Uani d . 1 C
C16 0.68942(18) 0.65533(14) 0.41864(13) 0.0239(3) Uani d . 1 C
C17 0.39806(17) 0.72505(14) 0.39416(13) 0.0231(3) Uani d . 1 C
C18 0.4297(2) 0.77974(15) 0.29720(14) 0.0289(4) Uani d . 1 C
C19 0.3899(2) 0.75424(16) 0.21460(15) 0.0340(4) Uani d . 1 C
C20 0.3132(2) 0.66917(16) 0.22744(15) 0.0329(4) Uani d . 1 C
C21 0.27836(18) 0.61134(15) 0.32144(15) 0.0281(4) Uani d . 1 C
C22 0.32167(17) 0.63975(14) 0.40225(13) 0.0244(3) Uani d . 1 C
C23 0.36871(17) 0.71764(14) 0.59810(13) 0.0230(3) Uani d . 1 C
C24 0.23955(18) 0.75848(15) 0.63024(14) 0.0266(4) Uani d . 1 C
C25 0.15993(18) 0.72292(17) 0.72092(14) 0.0304(4) Uani d . 1 C
C26 0.2104(2) 0.64077(17) 0.78540(14) 0.0308(4) Uani d . 1 C
C27 0.33767(19) 0.59684(14) 0.75798(14) 0.0275(4) Uani d . 1 C
C28 0.41398(17) 0.63495(14) 0.66664(14) 0.0238(3) Uani d . 1 C
O4 0.38529(14) 0.98760(11) 0.63258(11) 0.0314(3) Uani d D 1 O
H5 0.3129(19) 1.021(2) 0.646(2) 0.054(8) Uiso d D 1 H
H6 0.411(3) 0.955(2) 0.6825(17) 0.059(9) Uiso d D 1 H

loop_
_atom_site_aniso_label
_atom_site_aniso_U_11
_atom_site_aniso_U_22
_atom_site_aniso_U_33
_atom_site_aniso_U_12
_atom_site_aniso_U_13
_atom_site_aniso_U_23
Pd 0.02255(11) 0.02534(11) 0.01549(10) -0.00589(7) -0.00042(7) -0.00200(7)
Cl1 0.0419(3) 0.0388(3) 0.0323(3) -0.0001(2) 0.0075(2) -0.0109(2)
F1 0.0331(6) 0.0387(6) 0.0414(7) 0.0020(5) -0.0135(5) -0.0218(5)
F2 0.0335(6) 0.0456(7) 0.0515(8) -0.0089(5) -0.0179(6) -0.0144(6)
F3 0.0212(6) 0.0515(8) 0.0538(8) -0.0033(5) -0.0046(5) -0.0092(6)
F4 0.0306(6) 0.0419(7) 0.0406(7) 0.0035(5) 0.0034(5) -0.0144(5)
F5 0.0310(6) 0.0291(5) 0.0318(6) -0.0021(4) -0.0057(5) -0.0126(4)
F6 0.0535(7) 0.0342(6) 0.0249(6) -0.0195(5) -0.0033(5) -0.0030(5)
F7 0.0869(10) 0.0435(7) 0.0206(6) -0.0174(7) -0.0118(6) -0.0021(5)
F8 0.0643(9) 0.0476(7) 0.0360(7) -0.0060(6) -0.0238(6) -0.0169(6)
F9 0.0348(6) 0.0348(6) 0.0439(7) -0.0091(5) -0.0103(5) -0.0160(5)
F10 0.0366(6) 0.0253(5) 0.0285(6) -0.0103(4) -0.0057(5) -0.0034(4)
F11 0.0279(6) 0.0467(7) 0.0280(6) 0.0063(5) -0.0076(4) 0.0016(5)
F12 0.0255(6) 0.0681(9) 0.0328(6) 0.0039(6) -0.0001(5) -0.0062(6)
F13 0.0413(7) 0.0514(7) 0.0257(6) -0.0120(6) 0.0043(5) 0.0020(5)
F14 0.0446(7) 0.0287(6) 0.0309(6) -0.0048(5) -0.0075(5) 0.0062(5)
F15 0.0296(6) 0.0258(5) 0.0360(6) 0.0022(4) -0.0024(5) 0.0026(4)
O1 0.0328(7) 0.0463(8) 0.0197(6) -0.0078(6) -0.0012(5) 0.0012(6)
O2 0.0378(8) 0.0502(9) 0.0298(7) -0.0233(7) -0.0038(6) 0.0033(6)
O3 0.0303(7) 0.0202(6) 0.0231(6) -0.0028(5) -0.0055(5) -0.0053(5)
N1 0.0268(8) 0.0345(8) 0.0190(7) -0.0100(6) -0.0015(6) 0.0021(6)
N2 0.0294(8) 0.0317(8) 0.0192(7) -0.0087(6) -0.0041(6) 0.0008(6)
B1 0.0256(10) 0.0182(9) 0.0231(9) -0.0027(7) -0.0053(7) -0.0050(7)
C1 0.0335(11) 0.0576(14) 0.0364(11) -0.0218(10) -0.0061(9) 0.0104(10)
C2 0.0285(9) 0.0353(10) 0.0308(10) -0.0109(8) -0.0060(8) 0.0024(8)
C3 0.0342(10) 0.0360(10) 0.0346(10) -0.0120(8) -0.0144(8) 0.0036(8)
C4 0.0348(10) 0.0307(9) 0.0284(10) -0.0069(8) -0.0130(8) 0.0003(8)
C5 0.0470(12) 0.0452(12) 0.0258(10) -0.0112(10) -0.0151(9) 0.0020(9)
C6 0.0290(9) 0.0343(10) 0.0213(9) -0.0085(8) -0.0053(7) 0.0055(7)
C7 0.0337(10) 0.0369(10) 0.0239(9) -0.0154(8) -0.0058(7) 0.0056(8)
C8 0.0418(11) 0.0341(10) 0.0302(10) -0.0088(9) -0.0050(8) 0.0022(8)
C9 0.0626(15) 0.0341(11) 0.0377(12) -0.0155(10) -0.0096(11) -0.0021(9)
C10 0.0617(15) 0.0462(13) 0.0376(12) -0.0305(11) -0.0144(11) 0.0042(10)
C11 0.0252(9) 0.0208(8) 0.0206(8) -0.0053(7) -0.0022(6) 0.0001(6)
C12 0.0285(9) 0.0238(8) 0.0259(9) -0.0033(7) -0.0052(7) -0.0040(7)
C13 0.0292(9) 0.0296(9) 0.0307(10) -0.0102(8) -0.0072(8) -0.0014(7)
C14 0.0211(9) 0.0327(10) 0.0327(10) -0.0057(7) -0.0014(7) 0.0024(8)
C15 0.0274(9) 0.0263(9) 0.0264(9) -0.0033(7) 0.0027(7) -0.0019(7)
C16 0.0275(9) 0.0215(8) 0.0219(8) -0.0069(7) -0.0023(7) -0.0010(6)
C17 0.0249(8) 0.0209(8) 0.0241(9) 0.0002(7) -0.0060(7) -0.0057(7)
C18 0.0364(10) 0.0249(9) 0.0268(9) -0.0050(8) -0.0061(8) -0.0061(7)
C19 0.0510(12) 0.0286(9) 0.0232(9) -0.0027(9) -0.0086(8) -0.0053(7)
C20 0.0402(11) 0.0345(10) 0.0292(10) 0.0027(8) -0.0147(8) -0.0138(8)
C21 0.0249(9) 0.0256(9) 0.0375(10) -0.0002(7) -0.0092(8) -0.0132(8)
C22 0.0245(8) 0.0235(8) 0.0250(9) 0.0007(7) -0.0049(7) -0.0051(7)
C23 0.0265(9) 0.0230(8) 0.0217(8) -0.0053(7) -0.0058(7) -0.0059(7)
C24 0.0276(9) 0.0310(9) 0.0228(9) -0.0014(7) -0.0083(7) -0.0049(7)
C25 0.0246(9) 0.0420(11) 0.0255(9) -0.0035(8) -0.0037(7) -0.0088(8)
C26 0.0331(10) 0.0372(10) 0.0221(9) -0.0119(8) -0.0003(7) -0.0041(8)
C27 0.0361(10) 0.0230(8) 0.0250(9) -0.0068(7) -0.0083(8) -0.0016(7)
C28 0.0255(9) 0.0207(8) 0.0262(9) -0.0040(7) -0.0049(7) -0.0055(7)
O4 0.0327(8) 0.0295(7) 0.0342(8) -0.0003(6) -0.0078(6) -0.0113(6)

loop_
_atom_type_symbol
_atom_type_description
_atom_type_scat_dispersion_real
_atom_type_scat_dispersion_imag
_atom_type_scat_source
C C 0.0033 0.0016 'International Tables Vol C Tables 4.2.6.8 and 6.1.1.4'
H H 0.0000 0.0000 'International Tables Vol C Tables 4.2.6.8 and 6.1.1.4'
N N 0.0061 0.0033 'International Tables Vol C Tables 4.2.6.8 and 6.1.1.4'
O O 0.0106 0.0060 'International Tables Vol C Tables 4.2.6.8 and 6.1.1.4'
F F 0.0171 0.0103 'International Tables Vol C Tables 4.2.6.8 and 6.1.1.4'
Pd Pd -0.9988 1.0072 'International Tables Vol C Tables 4.2.6.8 and 6.1.1.4'
Cl Cl 0.1484 0.1585 'International Tables Vol C Tables 4.2.6.8 and 6.1.1.4'
B B 0.0013 0.0007 'International Tables Vol C Tables 4.2.6.8 and 6.1.1.4'

loop_
_geom_angle_atom_site_label_1
_geom_angle_atom_site_label_2
_geom_angle_atom_site_label_3
_geom_angle_site_symmetry_1
_geom_angle_site_symmetry_3
_geom_angle
_geom_angle_publ_flag
N1 Pd N1 2_757 . 180.0 ?
N1 Pd Cl1 2_757 2_757 87.96(5) ?
N1 Pd Cl1 . 2_757 92.04(5) y
N1 Pd Cl1 2_757 . 92.04(5) ?
N1 Pd Cl1 . . 87.96(5) y
Cl1 Pd Cl1 2_757 . 180.0 ?
C10 O2 C7 . . 105.73(18) ?
B1 O3 H3 . . 109.5 ?
B1 O3 H4 . . 115.6(19) ?
H3 O3 H4 . . 112.7 ?
C2 N1 N2 . . 105.67(15) ?
C2 N1 Pd . . 126.68(13) ?
N2 N1 Pd . . 122.36(11) ?
C4 N2 N1 . . 110.59(15) ?
C4 N2 C6 . . 126.49(16) ?
N1 N2 C6 . . 122.90(15) ?
O3 B1 C11 . . 107.10(13) ?
O3 B1 C23 . . 105.36(13) ?
C11 B1 C23 . . 113.36(14) ?
O3 B1 C17 . . 104.09(13) ?
C11 B1 C17 . . 113.02(14) ?
C23 B1 C17 . . 112.96(14) ?
C2 C1 H1A . . 109.5 ?
C2 C1 H1B . . 109.5 ?
H1A C1 H1B . . 109.5 ?
C2 C1 H1C . . 109.5 ?
H1A C1 H1C . . 109.5 ?
H1B C1 H1C . . 109.5 ?
N1 C2 C3 . . 110.09(17) ?
N1 C2 C1 . . 122.41(18) ?
C3 C2 C1 . . 127.50(18) ?
C4 C3 C2 . . 107.26(17) ?
C4 C3 H3A . . 126.4 ?
C2 C3 H3A . . 126.4 ?
C3 C4 N2 . . 106.35(17) ?
C3 C4 C5 . . 130.11(18) ?
N2 C4 C5 . . 123.46(17) ?
C4 C5 H5A . . 109.5 ?
C4 C5 H5B . . 109.5 ?
H5A C5 H5B . . 109.5 ?
C4 C5 H5C . . 109.5 ?
H5A C5 H5C . . 109.5 ?
H5B C5 H5C . . 109.5 ?
O1 C6 N2 . . 118.93(17) ?
O1 C6 C7 . . 124.41(18) ?
N2 C6 C7 . . 116.45(16) ?
C8 C7 O2 . . 110.32(18) ?
C8 C7 C6 . . 134.30(19) ?
O2 C7 C6 . . 115.04(18) ?
C7 C8 C9 . . 105.9(2) ?
C7 C8 H8 . . 127.1 ?
C9 C8 H8 . . 127.1 ?
C10 C9 C8 . . 106.7(2) ?
C10 C9 H9 . . 126.7 ?
C8 C9 H9 . . 126.7 ?
C9 C10 O2 . . 111.4(2) ?
C9 C10 H10 . . 124.3 ?
O2 C10 H10 . . 124.3 ?
C16 C11 C12 . . 113.45(16) ?
C16 C11 B1 . . 125.82(15) ?
C12 C11 B1 . . 120.70(15) ?
F1 C12 C13 . . 116.10(16) ?
F1 C12 C11 . . 119.38(16) ?
C13 C12 C11 . . 124.52(17) ?
F2 C13 C14 . . 120.04(17) ?
F2 C13 C12 . . 120.86(17) ?
C14 C13 C12 . . 119.10(17) ?
F3 C14 C13 . . 119.99(17) ?
F3 C14 C15 . . 120.72(18) ?
C13 C14 C15 . . 119.28(17) ?
F4 C15 C14 . . 119.85(17) ?
F4 C15 C16 . . 120.64(17) ?
C14 C15 C16 . . 119.51(17) ?
F5 C16 C15 . . 115.35(16) ?
F5 C16 C11 . . 120.51(16) ?
C15 C16 C11 . . 124.14(17) ?
C22 C17 C18 . . 114.08(16) ?
C22 C17 B1 . . 125.26(16) ?
C18 C17 B1 . . 120.62(15) ?
F6 C18 C19 . . 115.87(17) ?
F6 C18 C17 . . 119.64(16) ?
C19 C18 C17 . . 124.47(18) ?
F7 C19 C20 . . 120.45(17) ?
F7 C19 C18 . . 120.72(18) ?
C20 C19 C18 . . 118.82(18) ?
F8 C20 C21 . . 120.43(18) ?
F8 C20 C19 . . 119.78(19) ?
C21 C20 C19 . . 119.78(17) ?
F9 C21 C20 . . 120.01(17) ?
F9 C21 C22 . . 120.73(18) ?
C20 C21 C22 . . 119.24(17) ?
F10 C22 C17 . . 120.52(15) ?
F10 C22 C21 . . 115.87(16) ?
C17 C22 C21 . . 123.60(17) ?
C24 C23 C28 . . 113.75(16) ?
C24 C23 B1 . . 121.72(15) ?
C28 C23 B1 . . 124.43(16) ?
F11 C24 C25 . . 115.74(16) ?
F11 C24 C23 . . 119.49(16) ?
C25 C24 C23 . . 124.76(17) ?
F12 C25 C26 . . 120.34(17) ?
F12 C25 C24 . . 120.92(18) ?
C26 C25 C24 . . 118.73(17) ?
F13 C26 C27 . . 120.23(18) ?
F13 C26 C25 . . 120.41(18) ?
C27 C26 C25 . . 119.37(17) ?
F14 C27 C26 . . 119.59(17) ?
F14 C27 C28 . . 120.39(17) ?
C26 C27 C28 . . 120.02(17) ?
F15 C28 C27 . . 115.51(16) ?
F15 C28 C23 . . 121.10(16) ?
C27 C28 C23 . . 123.37(17) ?
H5 O4 H6 . . 113(3) ?

loop_
_geom_bond_atom_site_label_1
_geom_bond_atom_site_label_2
_geom_bond_site_symmetry_2
_geom_bond_distance
_geom_bond_publ_flag
Pd N1 2_757 2.0225(15) ?
Pd N1 . 2.0225(15) y
Pd Cl1 2_757 2.3014(5) ?
Pd Cl1 . 2.3014(5) y
F1 C12 . 1.356(2) ?
F2 C13 . 1.339(2) ?
F3 C14 . 1.338(2) ?
F4 C15 . 1.342(2) ?
F5 C16 . 1.352(2) ?
F6 C18 . 1.356(2) ?
F7 C19 . 1.346(2) ?
F8 C20 . 1.344(2) ?
F9 C21 . 1.335(2) ?
F10 C22 . 1.344(2) ?
F11 C24 . 1.350(2) ?
F12 C25 . 1.337(2) ?
F13 C26 . 1.347(2) ?
F14 C27 . 1.349(2) ?
F15 C28 . 1.342(2) ?
O1 C6 . 1.210(2) ?
O2 C10 . 1.358(3) ?
O2 C7 . 1.369(2) ?
O3 B1 . 1.576(2) ?
O3 H3 . 0.8400 ?
O3 H4 . 0.820(16) ?
N1 C2 . 1.331(2) ?
N1 N2 . 1.383(2) ?
N2 C4 . 1.371(2) ?
N2 C6 . 1.425(2) ?
B1 C11 . 1.635(3) ?
B1 C23 . 1.638(3) ?
B1 C17 . 1.639(2) ?
C1 C2 . 1.494(3) ?
C1 H1A . 0.9800 ?
C1 H1B . 0.9800 ?
C1 H1C . 0.9800 ?
C2 C3 . 1.403(3) ?
C3 C4 . 1.360(3) ?
C3 H3A . 0.9500 ?
C4 C5 . 1.488(3) ?
C5 H5A . 0.9800 ?
C5 H5B . 0.9800 ?
C5 H5C . 0.9800 ?
C6 C7 . 1.449(3) ?
C7 C8 . 1.364(3) ?
C8 C9 . 1.416(3) ?
C8 H8 . 0.9500 ?
C9 C10 . 1.339(4) ?
C9 H9 . 0.9500 ?
C10 H10 . 0.9500 ?
C11 C16 . 1.386(3) ?
C11 C12 . 1.392(3) ?
C12 C13 . 1.380(3) ?
C13 C14 . 1.373(3) ?
C14 C15 . 1.377(3) ?
C15 C16 . 1.381(3) ?
C17 C22 . 1.386(3) ?
C17 C18 . 1.389(3) ?
C18 C19 . 1.379(3) ?
C19 C20 . 1.377(3) ?
C20 C21 . 1.375(3) ?
C21 C22 . 1.390(3) ?
C23 C24 . 1.388(3) ?
C23 C28 . 1.396(2) ?
C24 C25 . 1.382(3) ?
C25 C26 . 1.380(3) ?
C26 C27 . 1.374(3) ?
C27 C28 . 1.382(3) ?
O4 H5 . 0.820(16) ?
O4 H6 . 0.820(16) ?

loop_
_geom_hbond_atom_site_label_D
_geom_hbond_atom_site_label_H
_geom_hbond_atom_site_label_A
_geom_hbond_site_symmetry_A
_geom_hbond_distance_DH
_geom_hbond_distance_HA
_geom_hbond_distance_DA
_geom_hbond_angle_DHA
O3 H4 O4 . 0.820(16) 1.782(16) 2.5968(18) 172(3)
O3 H3 O4 2_676 0.84 1.87 2.682(2) 161
O4 H5 O1 1_465 0.820(16) 1.956(16) 2.773(2) 174(3)

loop_
_geom_torsion_atom_site_label_1
_geom_torsion_atom_site_label_2
_geom_torsion_atom_site_label_3
_geom_torsion_atom_site_label_4
_geom_torsion_site_symmetry_1
_geom_torsion
Cl1 Pd N1 C2 2_757 -76.61(17)
Cl1 Pd N1 C2 . 103.39(17)
Cl1 Pd N1 N2 2_757 132.85(13)
Cl1 Pd N1 N2 . -47.15(13)
C2 N1 N2 C4 . 0.1(2)
Pd N1 N2 C4 . 155.90(13)
C2 N1 N2 C6 . -178.41(17)
Pd N1 N2 C6 . -22.6(2)
N2 N1 C2 C3 . -1.3(2)
Pd N1 C2 C3 . -155.72(14)
N2 N1 C2 C1 . 178.02(19)
Pd N1 C2 C1 . 23.6(3)
N1 C2 C3 C4 . 2.0(2)
C1 C2 C3 C4 . -177.2(2)
C2 C3 C4 N2 . -1.9(2)
C2 C3 C4 C5 . -178.7(2)
N1 N2 C4 C3 . 1.2(2)
C6 N2 C4 C3 . 179.59(18)
N1 N2 C4 C5 . 178.20(18)
C6 N2 C4 C5 . -3.4(3)
C4 N2 C6 O1 . -32.7(3)
N1 N2 C6 O1 . 145.51(18)
C4 N2 C6 C7 . 142.24(19)
N1 N2 C6 C7 . -39.5(2)
C10 O2 C7 C8 . 0.5(2)
C10 O2 C7 C6 . 174.90(17)
O1 C6 C7 C8 . 156.3(2)
N2 C6 C7 C8 . -18.3(3)
O1 C6 C7 O2 . -16.3(3)
N2 C6 C7 O2 . 169.06(16)
O2 C7 C8 C9 . -0.5(2)
C6 C7 C8 C9 . -173.4(2)
C7 C8 C9 C10 . 0.3(2)
C8 C9 C10 O2 . 0.0(3)
C7 O2 C10 C9 . -0.3(3)
O3 B1 C11 C16 . -133.32(17)
C23 B1 C11 C16 . 110.91(19)
C17 B1 C11 C16 . -19.3(2)
O3 B1 C11 C12 . 49.1(2)
C23 B1 C11 C12 . -66.7(2)
C17 B1 C11 C12 . 163.12(15)
C16 C11 C12 F1 . -179.68(15)
B1 C11 C12 F1 . -1.8(3)
C16 C11 C12 C13 . -0.3(3)
B1 C11 C12 C13 . 177.55(17)
F1 C12 C13 F2 . -1.0(3)
C11 C12 C13 F2 . 179.62(17)
F1 C12 C13 C14 . 179.59(16)
C11 C12 C13 C14 . 0.2(3)
F2 C13 C14 F3 . -0.2(3)
C12 C13 C14 F3 . 179.17(17)
F2 C13 C14 C15 . -179.01(17)
C12 C13 C14 C15 . 0.4(3)
F3 C14 C15 F4 . 0.3(3)
C13 C14 C15 F4 . 179.11(17)
F3 C14 C15 C16 . -179.62(17)
C13 C14 C15 C16 . -0.9(3)
F4 C15 C16 F5 . 1.5(2)
C14 C15 C16 F5 . -178.56(16)
F4 C15 C16 C11 . -179.21(16)
C14 C15 C16 C11 . 0.8(3)
C12 C11 C16 F5 . 179.13(15)
B1 C11 C16 F5 . 1.4(3)
C12 C11 C16 C15 . -0.2(3)
B1 C11 C16 C15 . -177.91(16)
O3 B1 C17 C22 . -136.10(17)
C11 B1 C17 C22 . 108.04(19)
C23 B1 C17 C22 . -22.3(2)
O3 B1 C17 C18 . 46.3(2)
C11 B1 C17 C18 . -69.6(2)
C23 B1 C17 C18 . 160.04(16)
C22 C17 C18 F6 . -177.90(16)
B1 C17 C18 F6 . 0.0(3)
C22 C17 C18 C19 . 0.4(3)
B1 C17 C18 C19 . 178.24(18)
F6 C18 C19 F7 . -0.4(3)
C17 C18 C19 F7 . -178.74(18)
F6 C18 C19 C20 . 178.48(18)
C17 C18 C19 C20 . 0.1(3)
F7 C19 C20 F8 . -1.0(3)
C18 C19 C20 F8 . -179.86(18)
F7 C19 C20 C21 . 178.63(18)
C18 C19 C20 C21 . -0.3(3)
F8 C20 C21 F9 . 1.0(3)
C19 C20 C21 F9 . -178.57(18)
F8 C20 C21 C22 . 179.45(17)
C19 C20 C21 C22 . -0.1(3)
C18 C17 C22 F10 . 177.80(16)
B1 C17 C22 F10 . 0.0(3)
C18 C17 C22 C21 . -0.8(3)
B1 C17 C22 C21 . -178.56(16)
F9 C21 C22 F10 . 0.5(2)
C20 C21 C22 F10 . -177.94(16)
F9 C21 C22 C17 . 179.14(16)
C20 C21 C22 C17 . 0.7(3)
O3 B1 C23 C24 . 46.0(2)
C11 B1 C23 C24 . 162.80(15)
C17 B1 C23 C24 . -67.0(2)
O3 B1 C23 C28 . -137.73(16)
C11 B1 C23 C28 . -20.9(2)
C17 B1 C23 C28 . 109.28(18)
C28 C23 C24 F11 . -179.10(15)
B1 C23 C24 F11 . -2.5(3)
C28 C23 C24 C25 . 0.0(3)
B1 C23 C24 C25 . 176.62(17)
F11 C24 C25 F12 . 0.1(3)
C23 C24 C25 F12 . -179.01(17)
F11 C24 C25 C26 . 179.03(17)
C23 C24 C25 C26 . -0.1(3)
F12 C25 C26 F13 . -0.6(3)
C24 C25 C26 F13 . -179.57(17)
F12 C25 C26 C27 . 179.01(17)
C24 C25 C26 C27 . 0.1(3)
F13 C26 C27 F14 . 0.4(3)
C25 C26 C27 F14 . -179.27(17)
F13 C26 C27 C28 . 179.68(16)
C25 C26 C27 C28 . 0.0(3)
F14 C27 C28 F15 . 0.6(2)
C26 C27 C28 F15 . -178.71(16)
F14 C27 C28 C23 . 179.15(15)
C26 C27 C28 C23 . -0.1(3)
C24 C23 C28 F15 . 178.62(15)
B1 C23 C28 F15 . 2.1(3)
C24 C23 C28 C27 . 0.1(3)
B1 C23 C28 C27 . -176.40(16)
